data_7229268
loop_
_publ_author_name
'Jia, Ying-Jie'
'Chen, Yi-Gang'
'Yao, Xiao-Ni'
'Zhang, Xian-Ming'

_publ_section_title
;
 Alkali Earth MOx (x=6, 7, 9, 12) Polyhedra Tuned Cadmium Selenites with
 Different Dimensions and Diverse SeO32-Coordinations
;
_journal_name_full CrystEngComm
_journal_paper_doi 10.1039/C7CE01461A
_journal_year 2017
_chemical_formula_moiety 'Ca2.87 Cd9.13 O36 Se12'
_chemical_formula_sum 'Ca2.87 Cd9.13 O36 Se12'
_chemical_formula_weight 2664.76
_space_group_crystal_system monoclinic
_space_group_IT_number 14
_space_group_name_Hall '-P 2ybc'
_space_group_name_H-M_alt 'P 1 21/c 1'
_symmetry_space_group_name_Hall '-P 2ybc'
_symmetry_space_group_name_H-M 'P 1 21/c 1'
_atom_sites_solution_primary dual
_audit_creation_date 2017-06-13
_audit_creation_method
;
Olex2 1.2-beta
(compiled 2017.03.28 svn.r3405 for OlexSys, GUI svn.r5337)
;
_audit_update_record
;
2017-06-15 deposited with the CCDC.
2017-10-02 downloaded from the CCDC.
;
_cell_angle_alpha 90
_cell_angle_beta 108.2510(10)
_cell_angle_gamma 90
_cell_formula_units_Z 1
_cell_length_a 8.4611(5)
_cell_length_b 12.1273(7)
_cell_length_c 9.4968(5)
_cell_measurement_reflns_used 9897
_cell_measurement_temperature 293(2)
_cell_measurement_theta_max 28.299
_cell_measurement_theta_min 2.534
_cell_volume 925.45(9)
_computing_cell_refinement 'SAINT v8.37A (Bruker, 2015)'
_computing_data_reduction 'SAINT v8.37A (Bruker, 2015)'
_computing_molecular_graphics 'Olex2 (Dolomanov et al., 2009)'
_computing_publication_material 'Olex2 (Dolomanov et al., 2009)'
_computing_structure_refinement 'ShelXL (Sheldrick, 2015)'
_computing_structure_solution 'ShelXT (Sheldrick, 2015)'
_diffrn_ambient_temperature 293
_diffrn_measured_fraction_theta_full 0.982
_diffrn_measured_fraction_theta_max 0.986
_diffrn_measurement_device_type 'CCD area detector'
_diffrn_measurement_method 'phi and omega scans'
_diffrn_radiation_monochromator graphite
_diffrn_radiation_type MoK\a
_diffrn_radiation_wavelength 0.71073
_diffrn_reflns_av_R_equivalents 0.0199
_diffrn_reflns_av_unetI/netI 0.0148
_diffrn_reflns_Laue_measured_fraction_full 0.982
_diffrn_reflns_Laue_measured_fraction_max 0.986
_diffrn_reflns_limit_h_max 10
_diffrn_reflns_limit_h_min -11
_diffrn_reflns_limit_k_max 15
_diffrn_reflns_limit_k_min -16
_diffrn_reflns_limit_l_max 12
_diffrn_reflns_limit_l_min -12
_diffrn_reflns_number 12642
_diffrn_reflns_point_group_measured_fraction_full 0.982
_diffrn_reflns_point_group_measured_fraction_max 0.986
_diffrn_reflns_theta_full 25.242
_diffrn_reflns_theta_max 28.299
_diffrn_reflns_theta_min 3.041
_exptl_absorpt_coefficient_mu 17.449
_exptl_absorpt_correction_T_max 0.7457
_exptl_absorpt_correction_T_min 0.4782
_exptl_absorpt_correction_type multi-scan
_exptl_absorpt_process_details
'SADABS-2016/2 (Bruker,2016/2) was used for absorption correction. wR2(int) was 0.0898 before and 0.0409 after correction. The Ratio of minimum to maximum transmission is 0.6413. The \l/2 correction factor is Not present.'
_exptl_crystal_colour colourless
_exptl_crystal_colour_primary colourless
_exptl_crystal_density_diffrn 4.781
_exptl_crystal_description block
_exptl_crystal_F_000 1192
_exptl_crystal_size_max 0.18
_exptl_crystal_size_mid 0.15
_exptl_crystal_size_min 0.12
_refine_diff_density_max 0.501
_refine_diff_density_min -0.894
_refine_diff_density_rms 0.129
_refine_ls_extinction_coef 0.0083(3)
_refine_ls_extinction_expression Fc^*^=kFc[1+0.001xFc^2^\l^3^/sin(2\q)]^-1/4^
_refine_ls_extinction_method 'SHELXL-2014/7 (Sheldrick 2014'
_refine_ls_goodness_of_fit_ref 1.092
_refine_ls_hydrogen_treatment undef
_refine_ls_matrix_type full
_refine_ls_number_parameters 138
_refine_ls_number_reflns 2281
_refine_ls_number_restraints 0
_refine_ls_restrained_S_all 1.092
_refine_ls_R_factor_all 0.0174
_refine_ls_R_factor_gt 0.0172
_refine_ls_shift/su_max 0.001
_refine_ls_shift/su_mean 0.000
_refine_ls_structure_factor_coef Fsqd
_refine_ls_weighting_details 'w=1/[\s^2^(Fo^2^)+6.2127P] where P=(Fo^2^+2Fc^2^)/3'
_refine_ls_weighting_scheme calc
_refine_ls_wR_factor_gt 0.0400
_refine_ls_wR_factor_ref 0.0401
_reflns_Friedel_coverage 0.000
_reflns_number_gt 2262
_reflns_number_total 2281
_reflns_threshold_expression 'I > 2\s(I)'
_cod_data_source_file c7ce01461a1.cif
_cod_data_source_block 2
_cod_database_code 7229268
_shelx_shelxl_version_number 2014/7
_shelx_space_group_comment
;
The symmetry employed for this shelxl refinement is uniquely defined
by the following loop, which should always be used as a source of
symmetry information in preference to the above space-group names.
They are only intended as comments.
;
_olex2_refinement_description
;
1. Shared sites
{Cd1', Ca1}
2. Uiso/Uaniso restraints and constraints
Uanis(Cd1') = Uanis(Ca1)
3. Others
 Sof(Ca1)=1-FVAR(1)
 Sof(Cd1')=FVAR(1)
;
_olex2_submission_special_instructions 'No special instructions were received'

loop_
_space_group_symop_operation_xyz
'x, y, z'
'-x, y+1/2, -z+1/2'
'-x, -y, -z'
'x, -y-1/2, z-1/2'

loop_
_atom_site_label
_atom_site_type_symbol
_atom_site_fract_x
_atom_site_fract_y
_atom_site_fract_z
_atom_site_U_iso_or_equiv
_atom_site_adp_type
_atom_site_occupancy
_atom_site_site_symmetry_order
_atom_site_calc_flag
_atom_site_refinement_flags_occupancy
_atom_site_disorder_assembly
_atom_site_disorder_group
Cd1 Cd 0.41987(3) 0.46019(2) 0.15620(3) 0.01085(7) Uani 1 1 d . . .
Cd2 Cd 0.04762(3) 0.01088(2) 0.30234(3) 0.01263(7) Uani 1 1 d . . .
Se2 Se 0.41435(4) 0.18435(3) 0.37780(4) 0.00970(8) Uani 1 1 d . . .
Se1 Se 0.06232(4) 0.29781(3) 0.06197(4) 0.01055(8) Uani 1 1 d . . .
Se3 Se 0.75120(4) 0.47146(3) 0.45609(4) 0.01020(8) Uani 1 1 d . . .
Cd1' Cd 0.74965(5) 0.24721(4) 0.23306(5) 0.01232(17) Uani 0.284(2) 1 d P A 3
O6 O 0.4917(3) 0.3007(2) 0.0634(3) 0.0149(5) Uani 1 1 d . . .
O7 O 0.8793(3) 0.3334(2) 0.0829(3) 0.0181(5) Uani 1 1 d . . .
O5 O 0.5821(4) 0.3938(2) 0.3705(3) 0.0245(7) Uani 1 1 d . . .
O8 O 0.5780(3) 0.1417(2) 0.3252(3) 0.0146(5) Uani 1 1 d . . .
O4 O 0.1586(3) 0.4204(2) 0.1253(3) 0.0202(6) Uani 1 1 d . . .
O9 O 0.3305(3) 0.0552(2) 0.3774(3) 0.0134(5) Uani 1 1 d . . .
O1 O 0.8141(3) 0.4166(2) 0.6278(3) 0.0180(5) Uani 1 1 d . . .
O3 O 0.0235(3) 0.3138(2) -0.1220(3) 0.0154(5) Uani 1 1 d . . .
O2 O 0.8867(4) 0.4134(2) 0.3779(3) 0.0213(6) Uani 1 1 d . . .
Ca1 Ca 0.74965(5) 0.24721(4) 0.23306(5) 0.01232(17) Uani 0.716(2) 1 d P A 4

loop_
_atom_site_aniso_label
_atom_site_aniso_U_11
_atom_site_aniso_U_22
_atom_site_aniso_U_33
_atom_site_aniso_U_23
_atom_site_aniso_U_13
_atom_site_aniso_U_12
Cd1 0.00825(12) 0.01078(12) 0.01190(12) -0.00003(9) 0.00082(9) -0.00066(8)
Cd2 0.01022(12) 0.01365(13) 0.01367(13) -0.00124(9) 0.00325(9) 0.00047(9)
Se2 0.00989(15) 0.00960(16) 0.00874(15) 0.00124(11) 0.00168(12) 0.00202(11)
Se1 0.00938(15) 0.01231(16) 0.00833(15) 0.00194(12) 0.00046(12) -0.00019(12)
Se3 0.01208(16) 0.00884(15) 0.00753(15) 0.00110(11) 0.00000(12) -0.00097(12)
Cd1' 0.0091(2) 0.0124(3) 0.0158(3) 0.00462(17) 0.00428(17) 0.00000(16)
O6 0.0164(12) 0.0164(12) 0.0109(11) 0.0030(10) 0.0030(10) 0.0057(10)
O7 0.0107(11) 0.0225(14) 0.0226(14) 0.0083(11) 0.0071(10) -0.0010(10)
O5 0.0232(14) 0.0236(15) 0.0161(13) 0.0093(11) -0.0090(11) -0.0133(12)
O8 0.0161(12) 0.0130(12) 0.0180(13) 0.0032(10) 0.0103(10) 0.0015(10)
O4 0.0090(11) 0.0214(14) 0.0302(15) -0.0124(12) 0.0061(11) -0.0044(10)
O9 0.0105(11) 0.0127(12) 0.0165(12) -0.0026(9) 0.0034(9) -0.0010(9)
O1 0.0180(13) 0.0233(14) 0.0086(12) 0.0025(10) -0.0018(10) -0.0076(11)
O3 0.0194(13) 0.0166(12) 0.0084(11) 0.0006(9) 0.0019(9) -0.0061(10)
O2 0.0276(15) 0.0185(13) 0.0214(14) 0.0061(11) 0.0131(12) 0.0073(11)
Ca1 0.0091(2) 0.0124(3) 0.0158(3) 0.00462(17) 0.00428(17) 0.00000(16)

loop_
_atom_type_symbol
_atom_type_description
_atom_type_scat_dispersion_real
_atom_type_scat_dispersion_imag
_atom_type_scat_source
Ca Ca 0.2262 0.3064 'International Tables Vol C Tables 4.2.6.8 and 6.1.1.4'
Cd Cd -0.8075 1.2024 'International Tables Vol C Tables 4.2.6.8 and 6.1.1.4'
O O 0.0106 0.0060 'International Tables Vol C Tables 4.2.6.8 and 6.1.1.4'
Se Se -0.0929 2.2259 'International Tables Vol C Tables 4.2.6.8 and 6.1.1.4'

loop_
_geom_angle_atom_site_label_1
_geom_angle_atom_site_label_2
_geom_angle_atom_site_label_3
_geom_angle
_geom_angle_site_symmetry_1
_geom_angle_site_symmetry_3
Se2 Cd1 Ca1 107.008(12) 2_655 .
O6 Cd1 Se2 120.98(7) . 2_655
O6 Cd1 O9 90.19(9) . 2_655
O6 Cd1 O9 63.97(9) . 4_565
O6 Cd1 Ca1 37.88(6) . .
O5 Cd1 Se2 103.99(7) . 2_655
O5 Cd1 O6 83.33(11) . .
O5 Cd1 O9 88.83(9) . 2_655
O5 Cd1 O9 146.29(11) . 4_565
O5 Cd1 Ca1 49.82(9) . .
O8 Cd1 Se2 31.51(6) 2_655 2_655
O8 Cd1 O6 151.42(9) 2_655 .
O8 Cd1 O5 107.51(11) 2_655 .
O8 Cd1 O9 64.33(9) 2_655 2_655
O8 Cd1 O9 98.64(9) 2_655 4_565
O8 Cd1 Ca1 133.85(7) 2_655 .
O4 Cd1 Se2 130.16(8) . 2_655
O4 Cd1 O6 98.12(10) . .
O4 Cd1 O5 110.58(11) . .
O4 Cd1 O8 102.28(10) . 2_655
O4 Cd1 O9 159.56(10) . 2_655
O4 Cd1 O9 83.38(10) . 4_565
O4 Cd1 Ca1 122.64(8) . .
O9 Cd1 Se2 33.35(6) 2_655 2_655
O9 Cd1 Se2 87.28(6) 4_565 2_655
O9 Cd1 O9 83.58(9) 2_655 4_565
O9 Cd1 Ca1 74.54(6) 2_655 .
O9 Cd1 Ca1 96.60(6) 4_565 .
Se1 Cd2 Ca1 62.149(11) 2_545 2_645
Se1 Cd2 Ca1 115.538(12) 2_545 1_455
O7 Cd2 Se1 31.62(6) 2_645 2_545
O7 Cd2 Ca1 37.38(6) 2_645 2_645
O7 Cd2 Ca1 146.09(6) 2_645 1_455
O4 Cd2 Se1 32.16(7) 2_545 2_545
O4 Cd2 O7 63.67(9) 2_545 2_645
O4 Cd2 Ca1 83.52(7) 2_545 1_455
O4 Cd2 Ca1 91.79(7) 2_545 2_645
O9 Cd2 Se1 117.95(6) . 2_545
O9 Cd2 O7 88.53(9) . 2_645
O9 Cd2 O4 143.65(9) . 2_545
O9 Cd2 Ca1 76.48(6) . 2_645
O9 Cd2 Ca1 116.59(6) . 1_455
O1 Cd2 Se1 107.98(8) 4_465 2_545
O1 Cd2 O7 134.78(10) 4_465 2_645
O1 Cd2 O4 80.86(10) 4_465 2_545
O1 Cd2 O9 133.88(10) 4_465 .
O1 Cd2 Ca1 125.42(7) 4_465 2_645
O1 Cd2 Ca1 37.46(7) 4_465 1_455
O3 Cd2 Se1 124.74(7) 4_566 2_545
O3 Cd2 O7 136.87(9) 4_566 2_645
O3 Cd2 O4 101.34(10) 4_566 2_545
O3 Cd2 O9 82.72(9) 4_566 .
O3 Cd2 O1 74.35(9) 4_566 4_465
O3 Cd2 O2 141.85(10) 4_566 2_645
O3 Cd2 Ca1 158.21(7) 4_566 2_645
O3 Cd2 Ca1 38.38(7) 4_566 1_455
O2 Cd2 Se1 93.11(7) 2_645 2_545
O2 Cd2 O7 77.78(10) 2_645 2_645
O2 Cd2 O4 110.86(10) 2_645 2_545
O2 Cd2 O9 83.19(10) 2_645 .
O2 Cd2 O1 90.76(10) 2_645 4_465
O2 Cd2 Ca1 41.92(8) 2_645 2_645
O2 Cd2 Ca1 124.97(8) 2_645 1_455
Ca1 Cd2 Ca1 162.733(9) 2_645 1_455
Cd1 Se2 Ca1 73.237(11) 2_645 .
O6 Se2 Cd1 99.31(9) 4_566 2_645
O6 Se2 O8 104.81(13) 4_566 .
O6 Se2 O9 97.19(12) 4_566 .
O6 Se2 Ca1 106.37(9) 4_566 .
O8 Se2 Cd1 42.97(9) . 2_645
O8 Se2 O9 95.53(12) . .
O8 Se2 Ca1 30.34(9) . .
O9 Se2 Cd1 53.48(8) . 2_645
O9 Se2 Ca1 124.49(8) . .
Cd2 Se1 Ca1 66.358(11) 2 1_455
Cd2 Se1 Ca1 105.015(13) 2 4_465
O7 Se1 Cd2 48.71(10) 1_455 2
O7 Se1 O4 95.19(13) 1_455 .
O7 Se1 O3 101.87(13) 1_455 .
O7 Se1 Ca1 31.37(9) 1_455 1_455
O7 Se1 Ca1 70.92(10) 1_455 4_465
O4 Se1 Cd2 46.66(9) . 2
O4 Se1 Ca1 109.20(9) . 1_455
O4 Se1 Ca1 126.99(10) . 4_465
O3 Se1 Cd2 110.03(9) . 2
O3 Se1 O4 100.42(14) . .
O3 Se1 Ca1 124.12(9) . 1_455
O3 Se1 Ca1 39.95(9) . 4_465
Ca1 Se1 Ca1 85.251(13) 4_465 1_455
O5 Se3 O2 98.29(16) . .
O5 Se3 Ca1 54.96(12) . .
O1 Se3 O5 102.01(13) . .
O1 Se3 O2 101.95(14) . .
O1 Se3 Ca1 102.84(10) . .
O2 Se3 Ca1 43.81(11) . .
O6 Cd1' O1 103.21(9) . 4_565
O6 Cd1' O3 172.43(9) . 4_666
O6 Cd1' O2 108.84(9) . .
O7 Cd1' O6 88.31(9) . .
O7 Cd1' O1 84.34(10) . 4_565
O7 Cd1' O3 86.19(9) . 4_666
O7 Cd1' O2 75.36(10) . .
O8 Cd1' O6 81.59(9) . .
O8 Cd1' O7 164.98(10) . .
O8 Cd1' O1 87.16(10) . 4_565
O8 Cd1' O3 102.73(9) . 4_666
O8 Cd1' O2 118.42(9) . .
O1 Cd1' O3 71.07(9) 4_565 4_666
O1 Cd1' O2 141.13(9) 4_565 .
O3 Cd1' O2 74.77(9) 4_666 .
Cd1 O6 Cd1' 105.66(10) . .
Cd1 O6 Ca1 105.66(10) . .
Se2 O6 Cd1 104.41(12) 4_565 .
Se2 O6 Cd1' 135.71(14) 4_565 .
Se2 O6 Ca1 135.71(14) 4_565 .
Se1 O7 Cd2 99.67(12) 1_655 2_655
Se1 O7 Cd1' 126.35(14) 1_655 .
Se1 O7 Ca1 126.35(14) 1_655 .
Cd1' O7 Cd2 103.30(11) . 2_655
Ca1 O7 Cd2 103.30(11) . 2_655
Cd1 O5 Ca1 93.44(11) . .
Se3 O5 Cd1 115.18(14) . .
Se3 O5 Ca1 95.77(14) . .
Cd1 O8 Cd1' 126.42(11) 2_645 .
Cd1 O8 Ca1 126.42(11) 2_645 .
Se2 O8 Cd1 105.52(12) . 2_645
Se2 O8 Cd1' 127.86(14) . .
Se2 O8 Ca1 127.86(14) . .
Cd1 O4 Cd2 132.20(12) . 2
Se1 O4 Cd1 125.97(14) . .
Se1 O4 Cd2 101.19(12) . 2
Cd1 O9 Cd1 96.42(9) 2_645 4_566
Cd2 O9 Cd1 104.18(9) . 4_566
Cd2 O9 Cd1 132.65(11) . 2_645
Se2 O9 Cd1 94.43(11) . 4_566
Se2 O9 Cd1 93.16(10) . 2_645
Se2 O9 Cd2 126.38(13) . .
Cd2 O1 Cd1' 105.92(10) 4_666 4_566
Cd2 O1 Ca1 105.92(10) 4_666 4_566
Se3 O1 Cd2 118.83(14) . 4_666
Se3 O1 Cd1' 134.14(14) . 4_566
Se3 O1 Ca1 134.14(14) . 4_566
Cd2 O3 Cd1' 105.79(10) 4_565 4_465
Cd2 O3 Ca1 105.79(10) 4_565 4_465
Se1 O3 Cd2 115.31(13) . 4_565
Se1 O3 Cd1' 113.39(13) . 4_465
Se1 O3 Ca1 113.39(13) . 4_465
Cd2 O2 Cd1' 100.59(11) 2_655 .
Cd2 O2 Ca1 100.59(11) 2_655 .
Se3 O2 Cd2 117.90(14) . 2_655
Se3 O2 Cd1' 108.20(14) . .
Se3 O2 Ca1 108.20(14) . .
Se2 Ca1 Cd2 131.456(15) . 2_655
Se1 Ca1 Cd2 51.493(9) 1_655 2_655
Se1 Ca1 Cd2 88.457(13) 4_666 2_655
Se1 Ca1 Se2 175.197(17) 1_655 .
Se1 Ca1 Se2 95.360(14) 4_666 .
Se1 Ca1 Se1 88.382(13) 4_666 1_655
Se3 Ca1 Cd2 57.317(10) . 2_655
Se3 Ca1 Se2 77.532(12) . .
Se3 Ca1 Se1 106.495(14) . 1_655
Se3 Ca1 Se1 73.365(13) . 4_666
O6 Ca1 Cd2 93.23(7) . 2_655
O6 Ca1 Se2 69.41(6) . .
O6 Ca1 Se1 107.51(6) . 1_655
O6 Ca1 Se1 160.90(6) . 4_666
O6 Ca1 Se3 91.58(7) . .
O6 Ca1 O5 69.72(8) . .
O6 Ca1 O1 103.21(9) . 4_565
O6 Ca1 O3 172.43(9) . 4_666
O6 Ca1 O2 108.84(9) . .
O7 Ca1 Cd2 39.32(7) . 2_655
O7 Ca1 Se2 156.52(7) . .
O7 Ca1 Se1 22.28(7) . 1_655
O7 Ca1 Se1 104.69(7) . 4_666
O7 Ca1 Se3 96.42(8) . .
O7 Ca1 O6 88.31(9) . .
O7 Ca1 O5 113.86(9) . .
O7 Ca1 O1 84.34(10) . 4_565
O7 Ca1 O3 86.19(9) . 4_666
O7 Ca1 O2 75.36(10) . .
O5 Ca1 Cd2 79.19(6) . 2_655
O5 Ca1 Se2 52.37(6) . .
O5 Ca1 Se1 130.66(6) . 1_655
O5 Ca1 Se1 91.98(5) . 4_666
O5 Ca1 Se3 29.27(5) . .
O8 Ca1 Cd2 151.80(7) . 2_655
O8 Ca1 Se2 21.80(6) . .
O8 Ca1 Se1 156.18(7) . 1_655
O8 Ca1 Se1 87.95(7) . 4_666
O8 Ca1 Se3 94.95(7) . .
O8 Ca1 O6 81.59(9) . .
O8 Ca1 O7 164.98(10) . .
O8 Ca1 O5 73.00(9) . .
O8 Ca1 O1 87.16(10) . 4_565
O8 Ca1 O3 102.73(9) . 4_666
O8 Ca1 O2 118.42(9) . .
O1 Ca1 Cd2 120.92(7) 4_565 2_655
O1 Ca1 Se2 107.31(7) 4_565 .
O1 Ca1 Se1 69.46(7) 4_565 1_655
O1 Ca1 Se1 92.12(6) 4_565 4_666
O1 Ca1 Se3 165.21(6) 4_565 .
O1 Ca1 O5 159.58(9) 4_565 .
O1 Ca1 O3 71.07(9) 4_565 4_666
O1 Ca1 O2 141.13(9) 4_565 .
O3 Ca1 Cd2 85.81(7) 4_666 2_655
O3 Ca1 Se2 116.65(6) 4_666 .
O3 Ca1 Se1 66.12(6) 4_666 1_655
O3 Ca1 Se1 26.67(6) 4_666 4_666
O3 Ca1 Se3 94.21(6) 4_666 .
O3 Ca1 O5 117.35(8) 4_666 .
O3 Ca1 O2 74.77(9) 4_666 .
O2 Ca1 Cd2 37.49(6) . 2_655
O2 Ca1 Se2 104.18(6) . .
O2 Ca1 Se1 62.54(6) . 4_666
O2 Ca1 Se1 80.22(6) . 1_655
O2 Ca1 Se3 27.98(6) . .
O2 Ca1 O5 57.03(8) . .

loop_
_geom_bond_atom_site_label_1
_geom_bond_atom_site_label_2
_geom_bond_distance
_geom_bond_site_symmetry_2
Cd1 Se2 3.1217(4) 2_655
Cd1 O6 2.286(3) .
Cd1 O5 2.219(3) .
Cd1 O8 2.208(3) 2_655
Cd1 O4 2.191(3) .
Cd1 O9 2.522(3) 4_565
Cd1 O9 2.513(2) 2_655
Cd1 Ca1 3.7033(5) .
Cd2 Se1 3.1550(5) 2_545
Cd2 O7 2.405(3) 2_645
Cd2 O4 2.339(3) 2_545
Cd2 O9 2.336(2) .
Cd2 O1 2.318(3) 4_465
Cd2 O3 2.274(3) 4_566
Cd2 O2 2.287(3) 2_645
Cd2 Ca1 3.7368(5) 1_455
Cd2 Ca1 3.6935(5) 2_645
Se2 Cd1 3.1218(4) 2_645
Se2 O6 1.687(3) 4_566
Se2 O8 1.693(2) .
Se2 O9 1.719(3) .
Se2 Ca1 3.6002(6) .
Se1 Cd2 3.1550(5) 2
Se1 O7 1.678(3) 1_455
Se1 O4 1.712(3) .
Se1 O3 1.685(3) .
Se1 Ca1 3.5649(6) 1_455
Se1 Ca1 3.4464(6) 4_465
Se3 O5 1.693(3) .
Se3 O1 1.685(3) .
Se3 O2 1.701(3) .
Se3 Ca1 3.4445(6) .
Cd1' O6 2.362(3) .
Cd1' O7 2.304(3) .
Cd1' O8 2.304(2) .
Cd1' O1 2.363(3) 4_565
Cd1' O3 2.411(3) 4_666
Cd1' O2 2.510(3) .
O6 Se2 1.687(3) 4_565
O6 Ca1 2.362(3) .
O7 Cd2 2.405(3) 2_655
O7 Se1 1.678(3) 1_655
O7 Ca1 2.304(3) .
O5 Ca1 2.834(4) .
O8 Cd1 2.208(3) 2_645
O8 Ca1 2.304(2) .
O4 Cd2 2.339(3) 2
O9 Cd1 2.513(2) 2_645
O9 Cd1 2.522(3) 4_566
O1 Cd2 2.318(3) 4_666
O1 Cd1' 2.363(3) 4_566
O1 Ca1 2.363(3) 4_566
O3 Cd2 2.274(3) 4_565
O3 Cd1' 2.411(3) 4_465
O3 Ca1 2.411(3) 4_465
O2 Cd2 2.287(3) 2_655
O2 Ca1 2.510(3) .
Ca1 Cd2 3.6934(5) 2_655
Ca1 Se1 3.5648(6) 1_655
Ca1 Se1 3.4464(6) 4_666
Ca1 O1 2.363(3) 4_565
Ca1 O3 2.411(3) 4_666
